data_4023708
loop_
_publ_author_name
'Nuria Mont'
'Vaibhav Pravinchandra Mehta'
'Prasad Appukkuttan'
'Tetyana Beryozkina'
'Suzzane Toppet'
'Kristof Van Hecke'
'Luc Van Meervelt'
'Arnout Voet'
'Marc DeMaeyer'
'Erik Van der Eycken'

_publ_contact_author_address
;Laboratory for Organic & Microwave-Assisted Chemistry (LOMAC),
Katholieke Universiteit Leuven,
Department of Chemistry,
Celestijnenlaan 200F,
B-3001 Heverlee (Leuven),
Belgium
;
_publ_contact_author_email erik.vandereycken@chem.kuleuven.be
_publ_contact_author_fax +32(0)16327990
_publ_contact_author_phone +32(0)16327406
_publ_section_title
;
 Diversity Oriented Microwave-Assisted Synthesis of
 (-)-Steganacin Aza-Analogues
;
_journal_name_full 'Journal of Organic Chemistry'
_journal_page_first 7509
_journal_page_last 7516
_journal_paper_doi 10.1021/jo801290j
_journal_volume 73
_journal_year 2008
_chemical_formula_moiety 'C32 H27 F N4 O3, C H Cl3'
_chemical_formula_sum 'C33 H28 Cl3 F N4 O3'
_chemical_formula_weight 653.94
_chemical_name_systematic
; 
 ? 
;
_space_group_IT_number 2
_symmetry_cell_setting triclinic
_symmetry_space_group_name_Hall '-P 1'
_symmetry_space_group_name_H-M 'P -1'
_atom_sites_solution_hydrogens geom
_atom_sites_solution_primary direct
_atom_sites_solution_secondary difmap
_audit_creation_method SHELXL-97
_cell_angle_alpha 87.187(4)
_cell_angle_beta 71.842(5)
_cell_angle_gamma 73.631(5)
_cell_formula_units_Z 2
_cell_length_a 10.4953(8)
_cell_length_b 11.3283(8)
_cell_length_c 13.9630(10)
_cell_measurement_temperature 100(2)
_cell_volume 1512.1(2)
_computing_cell_refinement 'Bruker SMART'
_computing_data_collection 'Bruker SMART'
_computing_data_reduction 'Bruker SAINT'
_computing_publication_material Platon
_computing_structure_refinement 'SHELXL-97 (Sheldrick, 1997)'
_computing_structure_solution 'SHELXS-97 (Sheldrick, 1990)'
_diffrn_ambient_temperature 100(2)
_diffrn_measured_fraction_theta_full 0.944
_diffrn_measured_fraction_theta_max 0.944
_diffrn_measurement_device_type 'Bruker SMART'
_diffrn_measurement_method 'omega and phi scans'
_diffrn_radiation_monochromator 'crossed Goebel mirrors'
_diffrn_radiation_source 'fine-focus sealed tube'
_diffrn_radiation_type CuK\a
_diffrn_radiation_wavelength 1.54178
_diffrn_reflns_av_R_equivalents 0.0440
_diffrn_reflns_av_sigmaI/netI 0.0529
_diffrn_reflns_limit_h_max 12
_diffrn_reflns_limit_h_min -11
_diffrn_reflns_limit_k_max 13
_diffrn_reflns_limit_k_min -13
_diffrn_reflns_limit_l_max 17
_diffrn_reflns_limit_l_min 0
_diffrn_reflns_number 13603
_diffrn_reflns_theta_full 70.88
_diffrn_reflns_theta_max 70.88
_diffrn_reflns_theta_min 3.33
_exptl_absorpt_coefficient_mu 3.149
_exptl_absorpt_correction_T_max 0.624
_exptl_absorpt_correction_T_min 0.374
_exptl_absorpt_correction_type multi-scan
_exptl_absorpt_process_details SADABS
_exptl_crystal_colour brown
_exptl_crystal_density_diffrn 1.436
_exptl_crystal_density_method 'not measured'
_exptl_crystal_description block
_exptl_crystal_F_000 676
_exptl_crystal_size_max 0.3
_exptl_crystal_size_mid 0.15
_exptl_crystal_size_min 0.15
_refine_diff_density_max 0.363
_refine_diff_density_min -0.428
_refine_diff_density_rms 0.079
_refine_ls_extinction_method none
_refine_ls_goodness_of_fit_ref 1.130
_refine_ls_hydrogen_treatment refxyz
_refine_ls_matrix_type full
_refine_ls_number_parameters 421
_refine_ls_number_reflns 5494
_refine_ls_number_restraints 0
_refine_ls_restrained_S_all 1.130
_refine_ls_R_factor_all 0.0557
_refine_ls_R_factor_gt 0.0500
_refine_ls_shift/su_max 0.000
_refine_ls_shift/su_mean 0.000
_refine_ls_structure_factor_coef Fsqd
_refine_ls_weighting_details 'calc w=1/[\s^2^(Fo^2^)+(0.0923P)^2^+0.1678P] where P=(Fo^2^+2Fc^2^)/3'
_refine_ls_weighting_scheme calc
_refine_ls_wR_factor_gt 0.1427
_refine_ls_wR_factor_ref 0.1484
_reflns_number_gt 4710
_reflns_number_total 5494
_reflns_threshold_expression >2sigma(I)
_cod_data_source_file jo801290j_si_002.cif
_cod_data_source_block EV003
_cod_database_code 4023708

loop_
_symmetry_equiv_pos_as_xyz
'x, y, z'
'-x, -y, -z'

loop_
_atom_site_label
_atom_site_type_symbol
_atom_site_fract_x
_atom_site_fract_y
_atom_site_fract_z
_atom_site_U_iso_or_equiv
_atom_site_adp_type
_atom_site_occupancy
_atom_site_symmetry_multiplicity
_atom_site_calc_flag
_atom_site_refinement_flags
_atom_site_disorder_assembly
_atom_site_disorder_group
C1 C 0.2347(3) 0.5511(2) 0.32871(18) 0.0285(5) Uani 1 1 d . . .
C2 C 0.1956(2) 0.6725(2) 0.30401(17) 0.0260(5) Uani 1 1 d . . .
H2 H 0.112(3) 0.7057(11) 0.2914(5) 0.031 Uiso 1 1 calc R . .
C3 C 0.2861(2) 0.74253(19) 0.29889(15) 0.0202(4) Uani 1 1 d . . .
H3 H 0.2600(8) 0.827(3) 0.2850(4) 0.024 Uiso 1 1 calc R . .
C4 C 0.4149(2) 0.69032(18) 0.31384(15) 0.0179(4) Uani 1 1 d . . .
C5 C 0.4482(2) 0.56927(19) 0.34222(16) 0.0216(4) Uani 1 1 d . . .
H5 H 0.541(2) 0.5316(10) 0.3569(4) 0.026 Uiso 1 1 calc R . .
C6 C 0.3566(3) 0.4987(2) 0.35097(18) 0.0278(5) Uani 1 1 d . . .
H6 H 0.3775(7) 0.417(3) 0.3716(7) 0.033 Uiso 1 1 calc R . .
C7 C 0.5232(2) 0.82370(18) 0.37607(16) 0.0192(4) Uani 1 1 d . . .
C8 C 0.4533(3) 0.7918(2) 0.48156(17) 0.0264(5) Uani 1 1 d . . .
H8A H 0.4633(17) 0.8424(15) 0.5277(8) 0.040 Uiso 1 1 calc R . .
H8B H 0.4946(15) 0.7099(15) 0.4915(5) 0.040 Uiso 1 1 calc R . .
H8C H 0.3588(17) 0.8034(16) 0.4908(5) 0.040 Uiso 1 1 calc R . .
C9 C 0.5762(2) 0.80398(17) 0.19488(15) 0.0161(4) Uani 1 1 d . . .
H9 H 0.5452(8) 0.895(2) 0.2022(2) 0.019 Uiso 1 1 calc R . .
C10 C 0.5156(2) 0.77324(18) 0.11874(15) 0.0160(4) Uani 1 1 d . . .
C11 C 0.4029(2) 0.84270(18) 0.09008(15) 0.0166(4) Uani 1 1 d . . .
C12 C 0.3140(2) 0.97031(18) 0.11998(15) 0.0180(4) Uani 1 1 d . . .
C13 C 0.1686(2) 0.9953(2) 0.14807(16) 0.0227(4) Uani 1 1 d . . .
H13 H 0.1291(13) 0.932(2) 0.15125(19) 0.027 Uiso 1 1 calc R . .
C14 C 0.0831(2) 1.1151(2) 0.17119(17) 0.0255(5) Uani 1 1 d . . .
H14 H -0.014(3) 1.1310(6) 0.1900(7) 0.031 Uiso 1 1 calc R . .
C15 C 0.1421(3) 1.2116(2) 0.16642(17) 0.0251(5) Uani 1 1 d . . .
H15 H 0.0843(18) 1.293(3) 0.1811(5) 0.030 Uiso 1 1 calc R . .
C16 C 0.2863(2) 1.18806(19) 0.14001(16) 0.0222(4) Uani 1 1 d . . .
H16 H 0.3267(12) 1.254(2) 0.13752(17) 0.027 Uiso 1 1 calc R . .
C17 C 0.3722(2) 1.06728(18) 0.11709(15) 0.0195(4) Uani 1 1 d . . .
H17 H 0.478(3) 1.0501(5) 0.0981(5) 0.023 Uiso 1 1 calc R . .
C18 C 0.7357(2) 0.77056(18) 0.15787(15) 0.0165(4) Uani 1 1 d . . .
C19 C 0.7936(2) 0.86472(18) 0.11425(16) 0.0197(4) Uani 1 1 d . . .
H19 H 0.7300(17) 0.947(2) 0.1084(2) 0.024 Uiso 1 1 calc R . .
C20 C 0.9368(2) 0.8477(2) 0.07888(17) 0.0236(5) Uani 1 1 d . . .
H20 H 0.9731(12) 0.913(2) 0.0484(10) 0.028 Uiso 1 1 calc R . .
C21 C 1.0270(2) 0.7342(2) 0.08854(17) 0.0233(4) Uani 1 1 d . . .
H21 H 1.125(3) 0.7222(5) 0.0670(7) 0.028 Uiso 1 1 calc R . .
C22 C 0.9713(2) 0.63953(19) 0.13007(16) 0.0213(4) Uani 1 1 d . . .
H22 H 1.0322(18) 0.563(2) 0.1367(3) 0.026 Uiso 1 1 calc R . .
C23 C 0.8268(2) 0.65408(18) 0.16272(15) 0.0175(4) Uani 1 1 d . . .
C24 C 0.7795(2) 0.54272(17) 0.19522(15) 0.0165(4) Uani 1 1 d . . .
C25 C 0.8193(2) 0.47333(18) 0.27290(15) 0.0185(4) Uani 1 1 d . . .
H25 H 0.8665(15) 0.5009(9) 0.3065(10) 0.022 Uiso 1 1 calc R . .
C26 C 0.7869(2) 0.36362(18) 0.29823(15) 0.0181(4) Uani 1 1 d . . .
C27 C 0.7142(2) 0.31986(17) 0.24513(15) 0.0179(4) Uani 1 1 d . . .
C28 C 0.6768(2) 0.38632(18) 0.16743(15) 0.0188(4) Uani 1 1 d . . .
H28 H 0.6289(14) 0.3566(9) 0.1318(11) 0.023 Uiso 1 1 calc R . .
C29 C 0.7099(2) 0.49751(17) 0.14159(15) 0.0173(4) Uani 1 1 d . . .
C30 C 0.6822(2) 0.55909(17) 0.04888(15) 0.0180(4) Uani 1 1 d . . .
H30A H 0.7654(15) 0.5893(6) 0.0105(7) 0.022 Uiso 1 1 calc R . .
H30B H 0.6761(2) 0.4948(12) 0.0039(8) 0.022 Uiso 1 1 calc R . .
C31 C 0.9064(3) 0.3242(2) 0.42198(17) 0.0253(5) Uani 1 1 d . . .
H31A H 0.9955(18) 0.3273(17) 0.3725(9) 0.038 Uiso 1 1 calc R . .
H31B H 0.9246(17) 0.2633(14) 0.4722(13) 0.038 Uiso 1 1 calc R . .
H31C H 0.8571(12) 0.4058(16) 0.4559(13) 0.038 Uiso 1 1 calc R . .
C32 C 0.5989(3) 0.1708(2) 0.23250(18) 0.0276(5) Uani 1 1 d . . .
H32A H 0.5062(18) 0.2331(14) 0.2474(13) 0.041 Uiso 1 1 calc R . .
H32B H 0.5864(17) 0.0911(17) 0.2608(12) 0.041 Uiso 1 1 calc R . .
H32C H 0.6441(13) 0.1597(17) 0.1582(13) 0.041 Uiso 1 1 calc R . .
C33 C 0.2182(3) 0.1131(2) 0.51764(18) 0.0263(5) Uani 1 1 d . . .
H33 H 0.300(3) 0.0792(12) 0.5309(5) 0.032 Uiso 1 1 calc R . .
Cl1 Cl 0.16847(6) 0.27441(5) 0.54269(5) 0.03365(18) Uani 1 1 d . . .
Cl2 Cl 0.24458(8) 0.08275(6) 0.38917(5) 0.0442(2) Uani 1 1 d . . .
Cl3 Cl 0.09196(8) 0.04690(6) 0.59476(6) 0.0467(2) Uani 1 1 d . . .
F1 F 0.14630(18) 0.48123(14) 0.33335(13) 0.0437(4) Uani 1 1 d . . .
N1 N 0.51409(18) 0.76123(15) 0.29748(13) 0.0169(4) Uani 1 1 d . . .
N2 N 0.37833(19) 0.77341(15) 0.02449(13) 0.0190(4) Uani 1 1 d . . .
N3 N 0.47169(19) 0.66512(16) 0.00908(13) 0.0197(4) Uani 1 1 d . . .
N4 N 0.55482(18) 0.66373(14) 0.06646(12) 0.0161(4) Uani 1 1 d . . .
O1 O 0.58636(17) 0.90231(13) 0.35922(11) 0.0227(3) Uani 1 1 d . . .
O2 O 0.68508(17) 0.21199(13) 0.27717(12) 0.0232(3) Uani 1 1 d . . .
O3 O 0.82186(16) 0.28977(13) 0.37150(11) 0.0215(3) Uani 1 1 d . . .

loop_
_atom_site_aniso_label
_atom_site_aniso_U_11
_atom_site_aniso_U_22
_atom_site_aniso_U_33
_atom_site_aniso_U_23
_atom_site_aniso_U_13
_atom_site_aniso_U_12
C1 0.0267(12) 0.0309(12) 0.0300(12) -0.0049(9) -0.0041(9) -0.0156(10)
C2 0.0188(11) 0.0330(12) 0.0254(11) -0.0013(9) -0.0062(9) -0.0062(9)
C3 0.0195(10) 0.0199(10) 0.0180(10) -0.0007(8) -0.0051(8) -0.0014(8)
C4 0.0177(10) 0.0159(9) 0.0167(9) -0.0037(7) -0.0021(8) -0.0020(8)
C5 0.0197(11) 0.0179(10) 0.0216(10) -0.0031(8) -0.0028(8) 0.0000(8)
C6 0.0293(12) 0.0171(11) 0.0306(12) -0.0018(9) -0.0007(10) -0.0056(9)
C7 0.0166(10) 0.0176(9) 0.0205(10) -0.0038(8) -0.0076(8) 0.0022(8)
C8 0.0296(12) 0.0297(11) 0.0197(11) -0.0022(9) -0.0076(9) -0.0078(9)
C9 0.0161(10) 0.0132(9) 0.0181(10) -0.0019(7) -0.0062(8) -0.0015(7)
C10 0.0141(9) 0.0144(9) 0.0175(9) -0.0029(7) -0.0039(7) -0.0015(7)
C11 0.0170(10) 0.0147(9) 0.0186(9) -0.0008(7) -0.0078(8) -0.0023(8)
C12 0.0178(10) 0.0161(9) 0.0165(9) -0.0016(7) -0.0063(8) 0.0022(8)
C13 0.0183(11) 0.0238(11) 0.0247(11) -0.0012(8) -0.0092(8) -0.0009(9)
C14 0.0175(11) 0.0275(11) 0.0264(11) -0.0038(9) -0.0076(9) 0.0034(9)
C15 0.0261(12) 0.0178(10) 0.0228(11) -0.0037(8) -0.0063(9) 0.0065(9)
C16 0.0244(11) 0.0177(10) 0.0203(10) -0.0006(8) -0.0060(8) -0.0001(9)
C17 0.0203(11) 0.0176(10) 0.0179(10) 0.0001(8) -0.0060(8) -0.0007(8)
C18 0.0175(10) 0.0154(9) 0.0160(9) -0.0035(7) -0.0070(8) -0.0012(8)
C19 0.0191(10) 0.0167(10) 0.0231(10) -0.0004(8) -0.0083(8) -0.0025(8)
C20 0.0238(11) 0.0225(10) 0.0273(11) 0.0026(9) -0.0089(9) -0.0097(9)
C21 0.0157(10) 0.0265(11) 0.0256(11) -0.0017(9) -0.0042(8) -0.0048(9)
C22 0.0161(10) 0.0184(10) 0.0265(11) -0.0037(8) -0.0063(8) 0.0001(8)
C23 0.0182(10) 0.0156(9) 0.0174(9) -0.0027(7) -0.0065(8) -0.0013(8)
C24 0.0123(9) 0.0132(9) 0.0194(10) -0.0040(7) -0.0035(7) 0.0028(7)
C25 0.0153(10) 0.0161(9) 0.0214(10) -0.0066(8) -0.0060(8) 0.0015(8)
C26 0.0156(10) 0.0157(9) 0.0183(10) -0.0020(8) -0.0049(8) 0.0030(8)
C27 0.0175(10) 0.0121(9) 0.0215(10) -0.0032(7) -0.0050(8) -0.0007(7)
C28 0.0161(10) 0.0164(9) 0.0198(10) -0.0066(8) -0.0045(8) 0.0016(8)
C29 0.0162(10) 0.0132(9) 0.0187(10) -0.0042(7) -0.0046(8) 0.0014(7)
C30 0.0170(10) 0.0131(9) 0.0202(10) -0.0043(7) -0.0056(8) 0.0021(8)
C31 0.0260(12) 0.0273(11) 0.0247(11) 0.0018(9) -0.0129(9) -0.0051(9)
C32 0.0396(14) 0.0218(11) 0.0283(12) 0.0029(9) -0.0150(10) -0.0146(10)
C33 0.0253(12) 0.0256(11) 0.0291(12) -0.0027(9) -0.0131(9) -0.0029(9)
Cl1 0.0313(3) 0.0250(3) 0.0455(4) -0.0016(2) -0.0149(3) -0.0053(2)
Cl2 0.0430(4) 0.0469(4) 0.0328(3) -0.0107(3) -0.0177(3) 0.0114(3)
Cl3 0.0443(4) 0.0322(3) 0.0562(4) 0.0005(3) -0.0026(3) -0.0134(3)
F1 0.0405(9) 0.0413(9) 0.0588(10) 0.0010(7) -0.0151(8) -0.0265(7)
N1 0.0167(8) 0.0166(8) 0.0165(8) -0.0018(6) -0.0059(7) -0.0017(7)
N2 0.0191(9) 0.0162(8) 0.0221(9) -0.0011(7) -0.0099(7) -0.0013(7)
N3 0.0206(9) 0.0178(8) 0.0217(9) -0.0012(7) -0.0105(7) -0.0024(7)
N4 0.0169(8) 0.0133(8) 0.0173(8) -0.0025(6) -0.0072(7) -0.0006(7)
O1 0.0265(8) 0.0218(7) 0.0225(8) -0.0007(6) -0.0104(6) -0.0077(6)
O2 0.0304(9) 0.0151(7) 0.0273(8) 0.0018(6) -0.0135(7) -0.0063(6)
O3 0.0220(8) 0.0196(7) 0.0240(8) 0.0032(6) -0.0115(6) -0.0029(6)

loop_
_atom_type_symbol
_atom_type_description
_atom_type_scat_dispersion_real
_atom_type_scat_dispersion_imag
_atom_type_scat_source
C C 0.0181 0.0091 'International Tables Vol C Tables 4.2.6.8 and 6.1.1.4'
N N 0.0311 0.0180 'International Tables Vol C Tables 4.2.6.8 and 6.1.1.4'
O O 0.0492 0.0322 'International Tables Vol C Tables 4.2.6.8 and 6.1.1.4'
F F 0.0727 0.0534 'International Tables Vol C Tables 4.2.6.8 and 6.1.1.4'
Cl Cl 0.3639 0.7018 'International Tables Vol C Tables 4.2.6.8 and 6.1.1.4'
H H 0.0000 0.0000 'International Tables Vol C Tables 4.2.6.8 and 6.1.1.4'

loop_
_geom_angle_atom_site_label_1
_geom_angle_atom_site_label_2
_geom_angle_atom_site_label_3
_geom_angle
_geom_angle_site_symmetry_1
_geom_angle_site_symmetry_3
_geom_angle_publ_flag
F1 C1 C6 118.9(2) . . ?
F1 C1 C2 118.2(2) . . ?
C6 C1 C2 122.9(2) . . ?
C1 C2 C3 117.9(2) . . ?
C1 C2 H2 121.1 . . ?
C3 C2 H2 121.1 . . ?
C2 C3 C4 120.8(2) . . ?
C2 C3 H3 119.6 . . ?
C4 C3 H3 119.6 . . ?
C5 C4 C3 119.5(2) . . ?
C5 C4 N1 120.49(19) . . ?
C3 C4 N1 119.97(18) . . ?
C4 C5 C6 120.3(2) . . ?
C4 C5 H5 119.8 . . ?
C6 C5 H5 119.8 . . ?
C1 C6 C5 118.3(2) . . ?
C1 C6 H6 120.8 . . ?
C5 C6 H6 120.8 . . ?
O1 C7 N1 120.3(2) . . ?
O1 C7 C8 122.10(18) . . ?
N1 C7 C8 117.60(19) . . ?
C7 C8 H8A 109.5 . . ?
C7 C8 H8B 109.5 . . ?
H8A C8 H8B 109.5 . . ?
C7 C8 H8C 109.5 . . ?
H8A C8 H8C 109.5 . . ?
H8B C8 H8C 109.5 . . ?
C10 C9 N1 112.48(17) . . ?
C10 C9 C18 113.28(16) . . ?
N1 C9 C18 115.07(16) . . ?
C10 C9 H9 104.9 . . ?
N1 C9 H9 104.9 . . ?
C18 C9 H9 104.9 . . ?
N4 C10 C11 103.86(16) . . ?
N4 C10 C9 126.56(17) . . ?
C11 C10 C9 129.43(17) . . ?
N2 C11 C10 108.82(17) . . ?
N2 C11 C12 120.55(17) . . ?
C10 C11 C12 130.63(18) . . ?
C17 C12 C13 119.04(18) . . ?
C17 C12 C11 121.37(19) . . ?
C13 C12 C11 119.55(19) . . ?
C14 C13 C12 120.7(2) . . ?
C14 C13 H13 119.6 . . ?
C12 C13 H13 119.6 . . ?
C13 C14 C15 119.8(2) . . ?
C13 C14 H14 120.1 . . ?
C15 C14 H14 120.1 . . ?
C14 C15 C16 120.13(19) . . ?
C14 C15 H15 119.9 . . ?
C16 C15 H15 119.9 . . ?
C15 C16 C17 119.9(2) . . ?
C15 C16 H16 120.0 . . ?
C17 C16 H16 120.0 . . ?
C12 C17 C16 120.3(2) . . ?
C12 C17 H17 119.8 . . ?
C16 C17 H17 119.8 . . ?
C19 C18 C23 118.34(19) . . ?
C19 C18 C9 116.00(17) . . ?
C23 C18 C9 125.65(19) . . ?
C20 C19 C18 122.08(19) . . ?
C20 C19 H19 119.0 . . ?
C18 C19 H19 119.0 . . ?
C19 C20 C21 119.6(2) . . ?
C19 C20 H20 120.2 . . ?
C21 C20 H20 120.2 . . ?
C22 C21 C20 119.0(2) . . ?
C22 C21 H21 120.5 . . ?
C20 C21 H21 120.5 . . ?
C21 C22 C23 122.02(19) . . ?
C21 C22 H22 119.0 . . ?
C23 C22 H22 119.0 . . ?
C22 C23 C18 118.8(2) . . ?
C22 C23 C24 117.41(18) . . ?
C18 C23 C24 123.66(19) . . ?
C29 C24 C25 119.11(19) . . ?
C29 C24 C23 120.43(18) . . ?
C25 C24 C23 120.01(18) . . ?
C26 C25 C24 120.96(19) . . ?
C26 C25 H25 119.5 . . ?
C24 C25 H25 119.5 . . ?
O3 C26 C25 125.20(19) . . ?
O3 C26 C27 115.22(18) . . ?
C25 C26 C27 119.57(18) . . ?
O2 C27 C28 125.09(19) . . ?
O2 C27 C26 115.00(17) . . ?
C28 C27 C26 119.91(19) . . ?
C27 C28 C29 120.50(19) . . ?
C27 C28 H28 119.7 . . ?
C29 C28 H28 119.7 . . ?
C24 C29 C28 119.91(18) . . ?
C24 C29 C30 121.24(18) . . ?
C28 C29 C30 118.54(18) . . ?
N4 C30 C29 116.29(16) . . ?
N4 C30 H30A 108.2 . . ?
C29 C30 H30A 108.2 . . ?
N4 C30 H30B 108.2 . . ?
C29 C30 H30B 108.2 . . ?
H30A C30 H30B 107.4 . . ?
O3 C31 H31A 109.5 . . ?
O3 C31 H31B 109.5 . . ?
H31A C31 H31B 109.5 . . ?
O3 C31 H31C 109.5 . . ?
H31A C31 H31C 109.5 . . ?
H31B C31 H31C 109.5 . . ?
O2 C32 H32A 109.5 . . ?
O2 C32 H32B 109.5 . . ?
H32A C32 H32B 109.5 . . ?
O2 C32 H32C 109.5 . . ?
H32A C32 H32C 109.5 . . ?
H32B C32 H32C 109.5 . . ?
Cl3 C33 Cl2 110.63(13) . . ?
Cl3 C33 Cl1 110.95(13) . . ?
Cl2 C33 Cl1 109.67(13) . . ?
Cl3 C33 H33 108.5 . . ?
Cl2 C33 H33 108.5 . . ?
Cl1 C33 H33 108.5 . . ?
C7 N1 C4 121.26(18) . . ?
C7 N1 C9 114.90(17) . . ?
C4 N1 C9 120.94(15) . . ?
N3 N2 C11 108.94(16) . . ?
N2 N3 N4 107.47(15) . . ?
N3 N4 C10 110.90(16) . . ?
N3 N4 C30 117.12(15) . . ?
C10 N4 C30 130.87(17) . . ?
C27 O2 C32 116.83(16) . . ?
C26 O3 C31 117.63(17) . . ?

loop_
_geom_bond_atom_site_label_1
_geom_bond_atom_site_label_2
_geom_bond_distance
_geom_bond_site_symmetry_2
_geom_bond_publ_flag
C1 F1 1.364(3) . ?
C1 C6 1.374(4) . ?
C1 C2 1.379(3) . ?
C2 C3 1.383(3) . ?
C2 H2 0.9175 . ?
C3 C4 1.391(3) . ?
C3 H3 0.9471 . ?
C4 C5 1.387(3) . ?
C4 N1 1.444(3) . ?
C5 C6 1.389(3) . ?
C5 H5 1.0280 . ?
C6 H6 0.9398 . ?
C7 O1 1.226(3) . ?
C7 N1 1.376(3) . ?
C7 C8 1.504(3) . ?
C8 H8A 0.9310 . ?
C8 H8B 0.9310 . ?
C8 H8C 0.9310 . ?
C9 C10 1.496(3) . ?
C9 N1 1.497(3) . ?
C9 C18 1.529(3) . ?
C9 H9 0.9882 . ?
C10 N4 1.362(2) . ?
C10 C11 1.385(3) . ?
C11 N2 1.361(3) . ?
C11 C12 1.480(3) . ?
C12 C17 1.393(3) . ?
C12 C13 1.400(3) . ?
C13 C14 1.389(3) . ?
C13 H13 0.9205 . ?
C14 C15 1.389(3) . ?
C14 H14 0.9389 . ?
C15 C16 1.390(3) . ?
C15 H15 0.9426 . ?
C16 C17 1.398(3) . ?
C16 H16 0.9552 . ?
C17 H17 1.0224 . ?
C18 C19 1.396(3) . ?
C18 C23 1.407(3) . ?
C19 C20 1.387(3) . ?
C19 H19 0.9976 . ?
C20 C21 1.394(3) . ?
C20 H20 0.9458 . ?
C21 C22 1.382(3) . ?
C21 H21 0.9471 . ?
C22 C23 1.404(3) . ?
C22 H22 0.9416 . ?
C23 C24 1.483(3) . ?
C24 C29 1.395(3) . ?
C24 C25 1.408(3) . ?
C25 C26 1.380(3) . ?
C25 H25 0.9002 . ?
C26 O3 1.363(2) . ?
C26 C27 1.407(3) . ?
C27 O2 1.363(3) . ?
C27 C28 1.384(3) . ?
C28 C29 1.400(3) . ?
C28 H28 0.9386 . ?
C29 C30 1.509(3) . ?
C30 N4 1.478(2) . ?
C30 H30A 1.0124 . ?
C30 H30B 1.0124 . ?
C31 O3 1.431(3) . ?
C31 H31A 0.9831 . ?
C31 H31B 0.9831 . ?
C31 H31C 0.9831 . ?
C32 O2 1.429(3) . ?
C32 H32A 0.9944 . ?
C32 H32B 0.9944 . ?
C32 H32C 0.9944 . ?
C33 Cl3 1.752(3) . ?
C33 Cl2 1.763(2) . ?
C33 Cl1 1.773(2) . ?
C33 H33 0.9114 . ?
N2 N3 1.315(2) . ?
N3 N4 1.353(2) . ?
